data_4307731
loop_
_publ_author_name
'Guillermo A. Santillan'
'Carl J. Carrano'

_publ_section_title
;
Synthesis and Characterization of Copper(II) Complexes of Nonfacially
Coordinating Heteroscorpionate Ligands
(4-Carboxyphenyl)bis(3,5-dimethylpyrazolyl)methane and
(3-Carboxyphenyl)bis(3,5-dimethylpyrazolyl)methane
;
_journal_name_full 'Inorganic Chemistry'
_journal_page_first 1751
_journal_page_last 1759
_journal_paper_doi 10.1021/ic062226u
_journal_volume 46
_journal_year 2007
_chemical_formula_sum 'C37 H46 Cl2 Cu2 N8 O20'
_chemical_formula_weight 1120.80
_chemical_name_systematic
; 
 ? 
;
_space_group_IT_number 14
_symmetry_cell_setting monoclinic
_symmetry_space_group_name_Hall '-P 2ybc'
_symmetry_space_group_name_H-M 'P 1 21/c 1'
_atom_sites_solution_hydrogens geom
_atom_sites_solution_primary direct
_atom_sites_solution_secondary difmap
_audit_creation_method SHELXL-97
_cell_angle_alpha 90.00
_cell_angle_beta 100.917(2)
_cell_angle_gamma 90.00
_cell_formula_units_Z 4
_cell_length_a 16.8155(8)
_cell_length_b 15.5036(7)
_cell_length_c 18.9048(8)
_cell_measurement_reflns_used 9999
_cell_measurement_temperature 200(2)
_cell_measurement_theta_max 33.90
_cell_measurement_theta_min 2.47
_cell_volume 4839.3(4)
_computing_cell_refinement 'Bruker SMART'
_computing_data_collection 'Bruker SMART'
_computing_data_reduction 'Bruker SAINT'
_computing_molecular_graphics 'Bruker SHELXTL'
_computing_publication_material 'Bruker SHELXTL'
_computing_structure_refinement 'SHELXL-97 (Sheldrick, 1997)'
_computing_structure_solution 'SHELXS-97 (Sheldrick, 1990)'
_diffrn_ambient_temperature 200(2)
_diffrn_measured_fraction_theta_full 0.999
_diffrn_measured_fraction_theta_max 0.999
_diffrn_measurement_device_type 'CCD area detector'
_diffrn_measurement_method 'phi and omega scans'
_diffrn_radiation_monochromator graphite
_diffrn_radiation_source 'fine-focus sealed tube'
_diffrn_radiation_type MoK\a
_diffrn_radiation_wavelength 0.71073
_diffrn_reflns_av_R_equivalents 0.0345
_diffrn_reflns_av_sigmaI/netI 0.0249
_diffrn_reflns_limit_h_max 26
_diffrn_reflns_limit_h_min -26
_diffrn_reflns_limit_k_max 24
_diffrn_reflns_limit_k_min -24
_diffrn_reflns_limit_l_max 29
_diffrn_reflns_limit_l_min -27
_diffrn_reflns_number 118048
_diffrn_reflns_theta_full 34.32
_diffrn_reflns_theta_max 34.32
_diffrn_reflns_theta_min 2.30
_exptl_absorpt_coefficient_mu 1.073
_exptl_absorpt_correction_type SADABS-multiscan
_exptl_crystal_colour blue
_exptl_crystal_density_diffrn 1.538
_exptl_crystal_density_meas 0
_exptl_crystal_density_method 'not measured'
_exptl_crystal_description block
_exptl_crystal_F_000 2304
_exptl_crystal_size_max 0.5
_exptl_crystal_size_mid 0.5
_exptl_crystal_size_min 0.4
_refine_diff_density_max 1.312
_refine_diff_density_min -1.143
_refine_diff_density_rms 0.101
_refine_ls_extinction_method none
_refine_ls_goodness_of_fit_ref 1.076
_refine_ls_hydrogen_treatment mixed
_refine_ls_matrix_type full
_refine_ls_number_parameters 678
_refine_ls_number_reflns 20214
_refine_ls_number_restraints 30
_refine_ls_restrained_S_all 1.079
_refine_ls_R_factor_all 0.0818
_refine_ls_R_factor_gt 0.0586
_refine_ls_shift/su_max 0.003
_refine_ls_shift/su_mean 0.000
_refine_ls_structure_factor_coef Fsqd
_refine_ls_weighting_details 'calc w=1/[\s^2^(Fo^2^)+(0.0889P)^2^+5.1991P] where P=(Fo^2^+2Fc^2^)/3'
_refine_ls_weighting_scheme calc
_refine_ls_wR_factor_gt 0.1746
_refine_ls_wR_factor_ref 0.1932
_reflns_number_gt 14794
_reflns_number_total 20214
_reflns_threshold_expression >2sigma(I)
_cod_data_source_file ic062226usi20061122_013933.cif
_cod_data_source_block justin102a
_cod_depositor_comments
;
The following automatic conversions were performed:
'_symmetry_cell_setting' value 'Monoclinic' changed to 'monoclinic'
according to '/home/saulius/struct/CIF-dictionaries/cif_core.dic'
dictionary named 'cif_core.dic' version 2.4.1 from 2010-06-29.

Automatic conversion script
Id: cif_fix_enum 1527 2010-12-29 10:47:43Z saulius 
;
_cod_database_code 4307731

loop_
_symmetry_equiv_pos_as_xyz
'x, y, z'
'-x, y+1/2, -z+1/2'
'-x, -y, -z'
'x, -y-1/2, z-1/2'

loop_
_atom_site_label
_atom_site_type_symbol
_atom_site_fract_x
_atom_site_fract_y
_atom_site_fract_z
_atom_site_U_iso_or_equiv
_atom_site_adp_type
_atom_site_occupancy
_atom_site_symmetry_multiplicity
_atom_site_calc_flag
_atom_site_refinement_flags
_atom_site_disorder_assembly
_atom_site_disorder_group
Cu1 Cu -0.205568(19) 0.171587(18) 0.244471(16) 0.03238(8) Uani 1 1 d . . .
O1 O 0.06545(13) 0.3765(2) 0.15422(11) 0.0569(6) Uani 1 1 d . . .
O2 O 0.06559(11) 0.37010(13) 0.27241(9) 0.0358(3) Uani 1 1 d . . .
O3 O -0.24574(15) 0.05023(13) 0.28622(13) 0.0472(5) Uani 1 1 d . . .
H3A H -0.2567 0.0586 0.3261 0.071 Uiso 1 1 calc R . .
O4 O -0.23553(13) 0.13778(14) 0.14260(11) 0.0439(4) Uani 1 1 d . . .
H4A H -0.1947 0.1353 0.1249 0.066 Uiso 1 1 calc R . .
N1 N -0.31258(14) 0.23121(14) 0.24279(12) 0.0373(4) Uani 1 1 d . . .
N2 N -0.31172(14) 0.31389(14) 0.26793(13) 0.0371(4) Uani 1 1 d . . .
N3 N -0.16461(13) 0.22508(12) 0.34109(10) 0.0306(3) Uani 1 1 d . . .
N4 N -0.18967(13) 0.30632(12) 0.35344(10) 0.0317(4) Uani 1 1 d . . .
C1 C -0.4040(2) 0.4343(2) 0.2867(3) 0.0712(12) Uani 1 1 d . . .
H1A H -0.3536 0.4636 0.3032 0.107 Uiso 1 1 calc R . .
H1B H -0.4345 0.4325 0.3248 0.107 Uiso 1 1 calc R . .
H1C H -0.4345 0.4645 0.2461 0.107 Uiso 1 1 calc R . .
C2 C -0.38761(18) 0.3446(2) 0.2648(2) 0.0486(7) Uani 1 1 d . . .
C3 C -0.43867(19) 0.2783(2) 0.2374(2) 0.0575(8) Uani 1 1 d . . .
H3B H -0.4950 0.2793 0.2291 0.069 Uiso 1 1 calc R . .
C4 C -0.39035(17) 0.20941(19) 0.22444(17) 0.0445(6) Uani 1 1 d . . .
C5 C -0.4176(2) 0.1223(2) 0.1961(2) 0.0579(8) Uani 1 1 d . . .
H5A H -0.3713 0.0880 0.1917 0.087 Uiso 1 1 calc R . .
H5B H -0.4521 0.1282 0.1497 0.087 Uiso 1 1 calc R . .
H5C H -0.4470 0.0947 0.2287 0.087 Uiso 1 1 calc R . .
C6 C -0.1869(2) 0.41400(19) 0.45239(16) 0.0536(8) Uani 1 1 d . . .
H6A H -0.2175 0.4477 0.4141 0.080 Uiso 1 1 calc R . .
H6B H -0.1379 0.4440 0.4726 0.080 Uiso 1 1 calc R . .
H6C H -0.2184 0.4050 0.4891 0.080 Uiso 1 1 calc R . .
C7 C -0.16648(18) 0.32899(15) 0.42357(13) 0.0360(5) Uani 1 1 d . . .
C8 C -0.12426(18) 0.25967(17) 0.45710(13) 0.0386(5) Uani 1 1 d . . .
H8A H -0.1002 0.2557 0.5055 0.046 Uiso 1 1 calc R . .
C9 C -0.12442(16) 0.19598(15) 0.40412(12) 0.0338(4) Uani 1 1 d . . .
C10 C -0.08817(19) 0.10814(17) 0.41268(15) 0.0419(5) Uani 1 1 d . . .
H10A H -0.0976 0.0793 0.3669 0.063 Uiso 1 1 calc R . .
H10B H -0.1126 0.0757 0.4462 0.063 Uiso 1 1 calc R . .
H10C H -0.0309 0.1127 0.4304 0.063 Uiso 1 1 calc R . .
C11 C -0.23441(15) 0.35511(15) 0.29372(13) 0.0329(4) Uani 1 1 d . . .
H11A H -0.2450 0.4124 0.3117 0.039 Uiso 1 1 calc R . .
C12 C -0.18680(15) 0.36706(14) 0.23321(12) 0.0306(4) Uani 1 1 d . . .
C13 C -0.22823(16) 0.37862(17) 0.16259(14) 0.0385(5) Uani 1 1 d . . .
H13A H -0.2845 0.3777 0.1523 0.046 Uiso 1 1 calc R . .
C14 C -0.18497(18) 0.3915(2) 0.10743(14) 0.0445(6) Uani 1 1 d . . .
H14A H -0.2126 0.4001 0.0605 0.053 Uiso 1 1 calc R . .
C15 C -0.10115(17) 0.39162(18) 0.12221(13) 0.0395(5) Uani 1 1 d . . .
H15A H -0.0725 0.3996 0.0852 0.047 Uiso 1 1 calc R . .
C16 C -0.05968(15) 0.37976(15) 0.19261(11) 0.0311(4) Uani 1 1 d . . .
C17 C -0.10286(15) 0.36847(15) 0.24796(12) 0.0309(4) Uani 1 1 d . . .
H17A H -0.0752 0.3618 0.2951 0.037 Uiso 1 1 calc R . .
C18 C 0.03071(16) 0.37545(17) 0.20674(12) 0.0350(5) Uani 1 1 d . . .
Cu2 Cu 0.177832(18) 0.337561(18) 0.312233(15) 0.02954(7) Uani 1 1 d . . .
O5 O -0.09078(15) 0.1422(2) 0.12479(11) 0.0583(6) Uani 1 1 d . . .
O6 O -0.09343(11) 0.13901(13) 0.24260(9) 0.0369(4) Uani 1 1 d . . .
O7 O 0.21787(15) 0.45561(13) 0.37491(12) 0.0470(5) Uani 1 1 d . . .
H7A H 0.2326 0.4430 0.4175 0.071 Uiso 1 1 calc R . .
O8 O 0.20946(12) 0.37519(13) 0.22180(10) 0.0372(4) Uani 1 1 d . . .
H8B H 0.1689 0.3801 0.1903 0.056 Uiso 1 1 calc R . .
N5 N 0.28432(13) 0.27691(13) 0.34488(11) 0.0338(4) Uani 1 1 d . . .
N6 N 0.28376(13) 0.19361(13) 0.36843(11) 0.0337(4) Uani 1 1 d . . .
N7 N 0.13695(12) 0.28174(12) 0.39353(10) 0.0290(3) Uani 1 1 d . . .
N8 N 0.16202(12) 0.20013(12) 0.41317(10) 0.0288(3) Uani 1 1 d . . .
C19 C 0.3758(2) 0.0716(3) 0.4118(3) 0.0724(12) Uani 1 1 d . . .
H19A H 0.3255 0.0431 0.4136 0.109 Uiso 1 1 calc R . .
H19B H 0.4088 0.0726 0.4591 0.109 Uiso 1 1 calc R . .
H19C H 0.4036 0.0410 0.3796 0.109 Uiso 1 1 calc R . .
C20 C 0.35931(18) 0.16139(19) 0.38556(18) 0.0449(6) Uani 1 1 d . . .
C21 C 0.41031(17) 0.2267(2) 0.37339(18) 0.0479(6) Uani 1 1 d . . .
H21A H 0.4665 0.2241 0.3802 0.057 Uiso 1 1 calc R . .
C22 C 0.36236(16) 0.29729(18) 0.34904(15) 0.0401(5) Uani 1 1 d . . .
C23 C 0.38846(19) 0.3850(2) 0.3305(2) 0.0519(7) Uani 1 1 d . . .
H23A H 0.3416 0.4203 0.3144 0.078 Uiso 1 1 calc R . .
H23B H 0.4195 0.3806 0.2930 0.078 Uiso 1 1 calc R . .
H23C H 0.4211 0.4107 0.3724 0.078 Uiso 1 1 calc R . .
C24 C 0.1572(3) 0.09032(18) 0.50868(16) 0.0546(8) Uani 1 1 d . . .
H24A H 0.1891 0.0577 0.4811 0.082 Uiso 1 1 calc R . .
H24B H 0.1077 0.0600 0.5101 0.082 Uiso 1 1 calc R . .
H24C H 0.1871 0.0978 0.5568 0.082 Uiso 1 1 calc R . .
C25 C 0.13818(17) 0.17613(15) 0.47473(12) 0.0341(5) Uani 1 1 d . . .
C26 C 0.09472(18) 0.24421(16) 0.49423(13) 0.0368(5) Uani 1 1 d . . .
H26A H 0.0693 0.2467 0.5338 0.044 Uiso 1 1 calc R . .
C27 C 0.09606(15) 0.30901(15) 0.44301(12) 0.0316(4) Uani 1 1 d . . .
C28 C 0.05891(18) 0.39625(16) 0.44030(14) 0.0391(5) Uani 1 1 d . . .
H28A H 0.0697 0.4268 0.3989 0.059 Uiso 1 1 calc R . .
H28B H 0.0816 0.4275 0.4832 0.059 Uiso 1 1 calc R . .
H28C H 0.0015 0.3908 0.4370 0.059 Uiso 1 1 calc R . .
C29 C 0.20670(15) 0.15171(14) 0.36795(12) 0.0307(4) Uani 1 1 d . . .
H29A H 0.2176 0.0942 0.3892 0.037 Uiso 1 1 calc R . .
C30 C 0.15927(15) 0.14036(14) 0.29134(12) 0.0301(4) Uani 1 1 d . . .
C31 C 0.20123(17) 0.12735(17) 0.23516(14) 0.0385(5) Uani 1 1 d . . .
H31A H 0.2576 0.1271 0.2444 0.046 Uiso 1 1 calc R . .
C32 C 0.15853(19) 0.1148(2) 0.16512(15) 0.0451(6) Uani 1 1 d . . .
H32A H 0.1864 0.1059 0.1277 0.054 Uiso 1 1 calc R . .
C33 C 0.07540(18) 0.11551(18) 0.15133(13) 0.0406(5) Uani 1 1 d . . .
H33A H 0.0473 0.1066 0.1046 0.049 Uiso 1 1 calc R . .
C34 C 0.03284(15) 0.12950(15) 0.20669(12) 0.0324(4) Uani 1 1 d . . .
C35 C 0.07511(14) 0.14088(14) 0.27703(11) 0.0300(4) Uani 1 1 d . . .
H35A H 0.0469 0.1488 0.3144 0.036 Uiso 1 1 calc R . .
C36 C -0.05721(16) 0.13638(17) 0.18969(12) 0.0355(5) Uani 1 1 d . . .
Cl1 Cl 0.35552(13) 0.61958(16) 0.07041(13) 0.0405(7) Uani 0.64(3) 1 d PD . .
Cl1' Cl 0.3678(8) 0.586(2) 0.0796(6) 0.086(5) Uani 0.36(3) 1 d P . .
O9 O 0.3421(3) 0.7028(3) 0.0919(2) 0.1121(14) Uani 1 1 d D . .
O10 O 0.3716(2) 0.6150(2) 0.00069(17) 0.0867(10) Uani 1 1 d D . .
O11 O 0.28750(17) 0.5646(2) 0.07465(16) 0.0787(9) Uani 1 1 d D . .
O12 O 0.4239(2) 0.5848(3) 0.1200(2) 0.1222(17) Uani 1 1 d D . .
Cl2 Cl 0.34369(5) 0.37598(7) 0.55151(5) 0.0628(2) Uani 1 1 d D . .
O14' O 0.3554(9) 0.2957(5) 0.5277(5) 0.240(9) Uani 0.676(12) 1 d PD . .
O13' O 0.2668(3) 0.4053(4) 0.5187(2) 0.0753(19) Uani 0.676(12) 1 d PD . .
O16 O 0.3486(2) 0.3764(3) 0.62627(15) 0.0858(10) Uani 1 1 d D . .
O15' O 0.3984(5) 0.4344(9) 0.5338(6) 0.242(9) Uani 0.676(12) 1 d PD . .
O15 O 0.4180(6) 0.3746(11) 0.5337(7) 0.126(8) Uani 0.324(12) 1 d PD . .
O14 O 0.3046(8) 0.2966(7) 0.5262(6) 0.126(8) Uani 0.324(12) 1 d PD . .
O17 O 0.3236(3) 0.3045(3) 0.1660(3) 0.1178(16) Uani 1 1 d . . .
O13 O 0.2975(12) 0.4414(9) 0.5185(7) 0.25(2) Uani 0.324(12) 1 d PD . .
O20 O 0.4313(5) 0.4039(4) 0.1351(5) 0.191(3) Uani 1 1 d . . .
O19 O 0.4348(9) 0.6043(15) 0.5109(6) 0.499(17) Uani 1 1 d . . .
C38 C 0.4891(8) 0.3530(12) 0.0728(7) 0.234(8) Uani 1 1 d . . .
O18 O 0.3525(2) 0.7039(3) 0.4518(2) 0.1049(13) Uani 1 1 d . . .
H4B H -0.277(3) 0.165(2) 0.108(2) 0.053(11) Uiso 1 1 d . . .
H8C H 0.249(2) 0.352(2) 0.210(2) 0.048(10) Uiso 1 1 d . . .
H3B H -0.227(3) 0.005(3) 0.283(2) 0.058(11) Uiso 1 1 d . . .
H7B H 0.229(3) 0.500(3) 0.368(3) 0.075(15) Uiso 1 1 d . . .

loop_
_atom_site_aniso_label
_atom_site_aniso_U_11
_atom_site_aniso_U_22
_atom_site_aniso_U_33
_atom_site_aniso_U_23
_atom_site_aniso_U_13
_atom_site_aniso_U_12
Cu1 0.03794(15) 0.03009(13) 0.02892(13) -0.00655(10) 0.00583(11) -0.00353(10)
O1 0.0442(11) 0.0998(19) 0.0283(9) 0.0102(10) 0.0113(8) -0.0070(12)
O2 0.0380(8) 0.0456(9) 0.0244(7) 0.0066(6) 0.0074(6) 0.0028(7)
O3 0.0616(13) 0.0306(9) 0.0545(12) -0.0069(8) 0.0239(10) -0.0056(9)
O4 0.0483(11) 0.0479(10) 0.0341(9) -0.0116(8) 0.0044(8) -0.0057(9)
N1 0.0393(10) 0.0327(9) 0.0395(10) -0.0055(8) 0.0067(8) -0.0057(8)
N2 0.0382(10) 0.0322(9) 0.0425(11) -0.0049(8) 0.0114(8) -0.0034(8)
N3 0.0396(9) 0.0263(8) 0.0271(8) -0.0031(6) 0.0093(7) -0.0033(7)
N4 0.0425(10) 0.0274(8) 0.0270(8) -0.0042(6) 0.0114(7) -0.0037(7)
C1 0.0496(18) 0.0492(18) 0.121(4) -0.019(2) 0.032(2) 0.0020(14)
C2 0.0390(13) 0.0430(14) 0.0667(19) -0.0067(13) 0.0176(13) 0.0004(11)
C3 0.0345(13) 0.0561(18) 0.083(2) -0.0060(17) 0.0135(14) -0.0038(12)
C4 0.0397(13) 0.0410(13) 0.0514(15) -0.0034(11) 0.0047(11) -0.0086(10)
C5 0.0485(16) 0.0490(17) 0.073(2) -0.0116(15) 0.0015(15) -0.0161(13)
C6 0.089(2) 0.0376(13) 0.0351(13) -0.0103(10) 0.0133(14) -0.0013(14)
C7 0.0548(14) 0.0307(10) 0.0251(9) -0.0050(8) 0.0138(9) -0.0084(9)
C8 0.0560(15) 0.0362(11) 0.0239(9) -0.0011(8) 0.0080(9) -0.0073(10)
C9 0.0455(12) 0.0301(10) 0.0273(9) 0.0001(8) 0.0108(9) -0.0070(9)
C10 0.0562(15) 0.0324(11) 0.0373(12) 0.0040(9) 0.0092(11) -0.0018(10)
C11 0.0391(11) 0.0279(9) 0.0327(10) -0.0025(8) 0.0096(9) -0.0013(8)
C12 0.0381(11) 0.0264(9) 0.0272(9) -0.0001(7) 0.0060(8) -0.0029(8)
C13 0.0388(12) 0.0401(12) 0.0339(11) 0.0065(9) 0.0004(9) -0.0013(9)
C14 0.0473(14) 0.0548(16) 0.0281(11) 0.0115(10) -0.0012(10) -0.0027(12)
C15 0.0485(13) 0.0455(13) 0.0239(9) 0.0072(9) 0.0054(9) -0.0032(11)
C16 0.0389(11) 0.0313(10) 0.0228(8) 0.0051(7) 0.0049(8) -0.0025(8)
C17 0.0383(11) 0.0308(10) 0.0234(8) 0.0016(7) 0.0052(8) -0.0028(8)
C18 0.0407(12) 0.0392(11) 0.0255(9) 0.0063(8) 0.0077(8) -0.0044(9)
Cu2 0.03462(14) 0.02872(13) 0.02631(12) 0.00418(9) 0.00838(10) -0.00175(10)
O5 0.0511(12) 0.0962(19) 0.0264(9) 0.0001(10) 0.0043(8) -0.0049(12)
O6 0.0403(9) 0.0454(9) 0.0260(7) -0.0046(7) 0.0085(6) 0.0024(7)
O7 0.0672(14) 0.0298(9) 0.0425(10) 0.0016(8) 0.0063(9) -0.0057(9)
O8 0.0397(9) 0.0423(9) 0.0318(8) 0.0049(7) 0.0124(7) -0.0039(7)
N5 0.0369(9) 0.0306(9) 0.0350(9) 0.0043(7) 0.0097(8) -0.0020(7)
N6 0.0354(9) 0.0316(9) 0.0346(9) 0.0025(7) 0.0077(7) 0.0010(7)
N7 0.0361(9) 0.0259(8) 0.0256(8) 0.0023(6) 0.0070(7) -0.0006(7)
N8 0.0394(9) 0.0251(7) 0.0228(7) 0.0026(6) 0.0081(7) 0.0011(7)
C19 0.0502(18) 0.0517(19) 0.113(4) 0.026(2) 0.010(2) 0.0137(15)
C20 0.0381(12) 0.0424(13) 0.0543(16) 0.0063(11) 0.0090(11) 0.0069(10)
C21 0.0339(12) 0.0494(15) 0.0601(18) 0.0072(13) 0.0083(12) 0.0023(11)
C22 0.0371(12) 0.0407(12) 0.0439(13) 0.0013(10) 0.0112(10) -0.0043(10)
C23 0.0423(14) 0.0460(15) 0.069(2) 0.0045(14) 0.0157(14) -0.0106(12)
C24 0.099(3) 0.0333(12) 0.0381(13) 0.0102(10) 0.0298(15) 0.0074(14)
C25 0.0531(14) 0.0287(9) 0.0222(9) 0.0003(7) 0.0110(9) -0.0052(9)
C26 0.0547(14) 0.0324(10) 0.0265(9) -0.0017(8) 0.0155(9) -0.0045(10)
C27 0.0412(11) 0.0282(9) 0.0265(9) -0.0038(7) 0.0091(8) -0.0035(8)
C28 0.0511(14) 0.0319(11) 0.0367(12) -0.0033(9) 0.0145(10) 0.0019(10)
C29 0.0375(10) 0.0266(9) 0.0297(9) 0.0006(7) 0.0106(8) -0.0002(8)
C30 0.0401(11) 0.0271(9) 0.0257(9) -0.0021(7) 0.0127(8) -0.0017(8)
C31 0.0431(12) 0.0410(12) 0.0355(11) -0.0067(9) 0.0181(10) -0.0025(10)
C32 0.0553(16) 0.0528(15) 0.0326(11) -0.0113(11) 0.0220(11) -0.0052(12)
C33 0.0543(15) 0.0444(13) 0.0256(10) -0.0073(9) 0.0140(10) -0.0058(11)
C34 0.0431(12) 0.0315(10) 0.0244(9) -0.0030(7) 0.0114(8) -0.0014(8)
C35 0.0391(11) 0.0295(9) 0.0237(8) -0.0022(7) 0.0114(8) -0.0013(8)
C36 0.0448(12) 0.0365(11) 0.0257(9) -0.0044(8) 0.0077(9) -0.0015(9)
Cl1 0.0380(7) 0.0413(15) 0.0419(7) 0.0010(6) 0.0070(5) -0.0044(6)
Cl1' 0.056(3) 0.151(14) 0.055(2) -0.027(5) 0.018(2) -0.042(6)
O9 0.138(4) 0.096(3) 0.111(3) -0.039(2) 0.044(3) -0.010(3)
O10 0.102(2) 0.100(2) 0.0724(19) -0.0290(17) 0.0527(18) -0.0244(19)
O11 0.0583(15) 0.115(3) 0.0625(16) 0.0055(16) 0.0101(12) -0.0343(16)
O12 0.070(2) 0.155(4) 0.125(4) 0.033(3) -0.026(2) -0.020(2)
Cl2 0.0542(4) 0.0861(6) 0.0519(4) 0.0179(4) 0.0198(3) 0.0196(4)
O14' 0.47(2) 0.151(9) 0.131(8) 0.010(7) 0.124(12) 0.192(13)
O13' 0.061(3) 0.120(5) 0.045(2) 0.013(2) 0.0112(18) 0.022(3)
O16 0.086(2) 0.116(3) 0.0535(16) -0.0073(17) 0.0074(15) -0.020(2)
O15' 0.117(7) 0.39(2) 0.231(13) 0.163(14) 0.067(8) -0.062(11)
O15 0.065(7) 0.165(16) 0.162(16) -0.090(14) 0.060(9) -0.023(8)
O14 0.134(12) 0.166(17) 0.064(7) -0.006(8) -0.012(7) -0.114(13)
O17 0.115(3) 0.130(4) 0.124(3) -0.049(3) 0.061(3) 0.013(3)
O13 0.39(4) 0.093(12) 0.175(19) -0.026(11) -0.15(2) 0.136(19)
O20 0.172(6) 0.148(5) 0.280(9) 0.076(6) 0.108(6) 0.049(5)
O19 0.393(17) 0.97(4) 0.168(8) -0.181(15) 0.133(10) -0.50(2)
C38 0.168(10) 0.37(2) 0.164(10) 0.120(12) 0.024(8) -0.069(12)
O18 0.087(2) 0.114(3) 0.093(3) -0.021(2) -0.036(2) 0.012(2)

loop_
_atom_type_symbol
_atom_type_description
_atom_type_scat_dispersion_real
_atom_type_scat_dispersion_imag
_atom_type_scat_source
C C 0.0033 0.0016 'International Tables Vol C Tables 4.2.6.8 and 6.1.1.4'
H H 0.0000 0.0000 'International Tables Vol C Tables 4.2.6.8 and 6.1.1.4'
N N 0.0061 0.0033 'International Tables Vol C Tables 4.2.6.8 and 6.1.1.4'
O O 0.0106 0.0060 'International Tables Vol C Tables 4.2.6.8 and 6.1.1.4'
Cu Cu 0.3201 1.2651 'International Tables Vol C Tables 4.2.6.8 and 6.1.1.4'
Cl Cl 0.1484 0.1585 'International Tables Vol C Tables 4.2.6.8 and 6.1.1.4'

loop_
_geom_angle_atom_site_label_1
_geom_angle_atom_site_label_2
_geom_angle_atom_site_label_3
_geom_angle
_geom_angle_site_symmetry_1
_geom_angle_site_symmetry_3
_geom_angle_publ_flag
O6 Cu1 O4 89.00(8) . . ?
O6 Cu1 N3 87.55(8) . . ?
O4 Cu1 N3 169.09(9) . . ?
O6 Cu1 N1 167.53(9) . . ?
O4 Cu1 N1 92.54(9) . . ?
N3 Cu1 N1 88.64(9) . . ?
O6 Cu1 O3 98.53(9) . . ?
O4 Cu1 O3 94.84(9) . . ?
N3 Cu1 O3 95.91(8) . . ?
N1 Cu1 O3 93.67(9) . . ?
C18 O2 Cu2 128.62(17) . . ?
C4 N1 N2 105.9(2) . . ?
C4 N1 Cu1 135.79(19) . . ?
N2 N1 Cu1 118.27(16) . . ?
C2 N2 N1 111.5(2) . . ?
C2 N2 C11 129.7(2) . . ?
N1 N2 C11 118.7(2) . . ?
C9 N3 N4 106.31(18) . . ?
C9 N3 Cu1 134.67(16) . . ?
N4 N3 Cu1 118.32(15) . . ?
C7 N4 N3 111.5(2) . . ?
C7 N4 C11 129.7(2) . . ?
N3 N4 C11 118.81(18) . . ?
N2 C2 C3 105.7(3) . . ?
N2 C2 C1 122.6(3) . . ?
C3 C2 C1 131.8(3) . . ?
C2 C3 C4 107.2(3) . . ?
N1 C4 C3 109.7(3) . . ?
N1 C4 C5 122.9(3) . . ?
C3 C4 C5 127.4(3) . . ?
N4 C7 C8 106.0(2) . . ?
N4 C7 C6 122.9(2) . . ?
C8 C7 C6 131.1(2) . . ?
C7 C8 C9 106.8(2) . . ?
N3 C9 C8 109.4(2) . . ?
N3 C9 C10 122.4(2) . . ?
C8 C9 C10 128.3(2) . . ?
N4 C11 N2 109.46(19) . . ?
N4 C11 C12 112.3(2) . . ?
N2 C11 C12 111.5(2) . . ?
C17 C12 C13 119.7(2) . . ?
C17 C12 C11 120.6(2) . . ?
C13 C12 C11 119.7(2) . . ?
C14 C13 C12 119.8(2) . . ?
C15 C14 C13 120.3(2) . . ?
C14 C15 C16 119.9(2) . . ?
C15 C16 C17 119.8(2) . . ?
C15 C16 C18 119.0(2) . . ?
C17 C16 C18 121.2(2) . . ?
C12 C17 C16 120.4(2) . . ?
O1 C18 O2 125.5(2) . . ?
O1 C18 C16 118.2(2) . . ?
O2 C18 C16 116.3(2) . . ?
O2 Cu2 O8 89.38(8) . . ?
O2 Cu2 N7 87.73(8) . . ?
O8 Cu2 N7 169.87(8) . . ?
O2 Cu2 N5 166.75(9) . . ?
O8 Cu2 N5 91.93(8) . . ?
N7 Cu2 N5 88.71(8) . . ?
O2 Cu2 O7 99.55(9) . . ?
O8 Cu2 O7 96.59(8) . . ?
N7 Cu2 O7 93.47(8) . . ?
N5 Cu2 O7 93.40(9) . . ?
C36 O6 Cu1 129.13(17) . . ?
C22 N5 N6 105.7(2) . . ?
C22 N5 Cu2 135.52(18) . . ?
N6 N5 Cu2 118.73(15) . . ?
C20 N6 N5 111.4(2) . . ?
C20 N6 C29 129.6(2) . . ?
N5 N6 C29 118.90(19) . . ?
C27 N7 N8 106.13(18) . . ?
C27 N7 Cu2 134.65(16) . . ?
N8 N7 Cu2 118.59(14) . . ?
C25 N8 N7 111.29(18) . . ?
C25 N8 C29 129.48(19) . . ?
N7 N8 C29 119.22(17) . . ?
N6 C20 C21 106.0(2) . . ?
N6 C20 C19 122.4(3) . . ?
C21 C20 C19 131.6(3) . . ?
C20 C21 C22 107.2(2) . . ?
N5 C22 C21 109.6(2) . . ?
N5 C22 C23 122.1(3) . . ?
C21 C22 C23 128.3(3) . . ?
N8 C25 C26 106.2(2) . . ?
N8 C25 C24 122.9(2) . . ?
C26 C25 C24 130.9(2) . . ?
C25 C26 C27 106.7(2) . . ?
N7 C27 C26 109.7(2) . . ?
N7 C27 C28 122.3(2) . . ?
C26 C27 C28 128.0(2) . . ?
N6 C29 N8 109.09(18) . . ?
N6 C29 C30 111.35(18) . . ?
N8 C29 C30 112.54(19) . . ?
C35 C30 C31 119.7(2) . . ?
C35 C30 C29 120.96(19) . . ?
C31 C30 C29 119.3(2) . . ?
C32 C31 C30 119.9(3) . . ?
C33 C32 C31 120.1(2) . . ?
C32 C33 C34 120.6(2) . . ?
C33 C34 C35 119.6(2) . . ?
C33 C34 C36 119.7(2) . . ?
C35 C34 C36 120.6(2) . . ?
C30 C35 C34 120.1(2) . . ?
O5 C36 O6 125.2(3) . . ?
O5 C36 C34 117.8(2) . . ?
O6 C36 C34 116.9(2) . . ?
Cl1' Cl1 O9 145.8(7) . . ?
Cl1' Cl1 O10 96.6(6) . . ?
O9 Cl1 O10 113.3(3) . . ?
Cl1' Cl1 O11 71.8(6) . . ?
O9 Cl1 O11 111.1(3) . . ?
O10 Cl1 O11 108.7(2) . . ?
Cl1' Cl1 O12 43.3(6) . . ?
O9 Cl1 O12 108.1(3) . . ?
O10 Cl1 O12 108.7(3) . . ?
O11 Cl1 O12 106.7(3) . . ?
Cl1 Cl1' O12 115(2) . . ?
Cl1 Cl1' O11 84.5(16) . . ?
O12 Cl1' O11 138.7(15) . . ?
Cl1 Cl1' O10 61.9(12) . . ?
O12 Cl1' O10 118.6(5) . . ?
O11 Cl1' O10 102.7(10) . . ?
Cl1 Cl1' O9 24.3(8) . . ?
O12 Cl1' O9 96.3(14) . . ?
O11 Cl1' O9 89.5(15) . . ?
O10 Cl1' O9 83.6(15) . . ?
Cl1 O9 Cl1' 9.9(4) . . ?
Cl1 O10 Cl1' 21.5(11) . . ?
Cl1' O11 Cl1 23.7(14) . . ?
Cl1' O12 Cl1 21.4(17) . . ?
O14' Cl2 O15 72.7(7) . . ?
O14' Cl2 O13 130.0(8) . . ?
O15 Cl2 O13 111.9(7) . . ?
O14' Cl2 O15' 112.3(5) . . ?
O15 Cl2 O15' 42.3(7) . . ?
O13 Cl2 O15' 75.3(9) . . ?
O14' Cl2 O16 110.8(4) . . ?
O15 Cl2 O16 111.7(6) . . ?
O13 Cl2 O16 112.4(6) . . ?
O15' Cl2 O16 109.1(5) . . ?
O14' Cl2 O13' 109.4(6) . . ?
O15 Cl2 O13' 135.5(7) . . ?
O13 Cl2 O13' 32.1(9) . . ?
O15' Cl2 O13' 106.4(5) . . ?
O16 Cl2 O13' 108.6(2) . . ?
O14' Cl2 O14 35.4(7) . . ?
O15 Cl2 O14 106.8(6) . . ?
O13 Cl2 O14 107.6(6) . . ?
O15' Cl2 O14 140.3(7) . . ?
O16 Cl2 O14 106.1(5) . . ?
O13' Cl2 O14 78.7(7) . . ?
O14 O14' Cl2 77.7(7) . . ?
O14 O14' O15 129.2(10) . . ?
Cl2 O14' O15 53.7(5) . . ?
O13 O13' Cl2 70.7(7) . . ?
O13 O13' O14 117.3(10) . . ?
Cl2 O13' O14 51.5(3) . . ?
O15 O15' Cl2 67.6(6) . . ?
O15 O15' O13 113.0(11) . . ?
Cl2 O15' O13 51.8(5) . . ?
O15' O15 Cl2 70.1(6) . . ?
O15' O15 O14' 120.2(9) . . ?
Cl2 O15 O14' 53.5(4) . . ?
O14' O14 Cl2 66.9(6) . . ?
O14' O14 O13' 110.9(10) . . ?
Cl2 O14 O13' 49.8(4) . . ?
O13' O13 Cl2 77.2(8) . . ?
O13' O13 O15' 128.3(10) . . ?
Cl2 O13 O15' 52.9(5) . . ?

loop_
_geom_bond_atom_site_label_1
_geom_bond_atom_site_label_2
_geom_bond_distance
_geom_bond_site_symmetry_2
_geom_bond_publ_flag
Cu1 O6 1.9589(19) . ?
Cu1 O4 1.9672(19) . ?
Cu1 N3 2.0056(19) . ?
Cu1 N1 2.018(2) . ?
Cu1 O3 2.196(2) . ?
O1 C18 1.244(3) . ?
O2 C18 1.271(3) . ?
O2 Cu2 1.9610(18) . ?
N1 C4 1.331(3) . ?
N1 N2 1.366(3) . ?
N2 C2 1.353(4) . ?
N2 C11 1.448(3) . ?
N3 C9 1.332(3) . ?
N3 N4 1.362(3) . ?
N4 C7 1.355(3) . ?
N4 C11 1.446(3) . ?
C1 C2 1.492(5) . ?
C2 C3 1.376(5) . ?
C3 C4 1.391(5) . ?
C4 C5 1.492(4) . ?
C6 C7 1.491(4) . ?
C7 C8 1.375(4) . ?
C8 C9 1.406(3) . ?
C9 C10 1.488(4) . ?
C11 C12 1.527(3) . ?
C12 C17 1.386(3) . ?
C12 C13 1.396(3) . ?
C13 C14 1.394(4) . ?
C14 C15 1.384(4) . ?
C15 C16 1.393(3) . ?
C16 C17 1.393(3) . ?
C16 C18 1.494(4) . ?
Cu2 O8 1.9724(17) . ?
Cu2 N7 1.9959(18) . ?
Cu2 N5 2.013(2) . ?
Cu2 O7 2.215(2) . ?
O5 C36 1.253(3) . ?
O6 C36 1.267(3) . ?
N5 C22 1.338(3) . ?
N5 N6 1.367(3) . ?
N6 C20 1.346(3) . ?
N6 C29 1.448(3) . ?
N7 C27 1.330(3) . ?
N7 N8 1.363(3) . ?
N8 C25 1.353(3) . ?
N8 C29 1.450(3) . ?
C19 C20 1.487(5) . ?
C20 C21 1.375(4) . ?
C21 C22 1.385(4) . ?
C22 C23 1.491(4) . ?
C24 C25 1.485(4) . ?
C25 C26 1.374(4) . ?
C26 C27 1.398(3) . ?
C27 C28 1.487(3) . ?
C29 C30 1.525(3) . ?
C30 C35 1.390(3) . ?
C30 C31 1.397(3) . ?
C31 C32 1.395(4) . ?
C32 C33 1.373(4) . ?
C33 C34 1.392(3) . ?
C34 C35 1.395(3) . ?
C34 C36 1.491(4) . ?
Cl1 Cl1' 0.58(3) . ?
Cl1 O9 1.384(4) . ?
Cl1 O10 1.396(3) . ?
Cl1 O11 1.441(3) . ?
Cl1 O12 1.443(4) . ?
Cl1' O12 1.095(15) . ?
Cl1' O11 1.375(6) . ?
Cl1' O10 1.573(17) . ?
Cl1' O9 1.89(3) . ?
Cl2 O14' 1.351(6) . ?
Cl2 O15 1.354(7) . ?
Cl2 O13 1.356(7) . ?
Cl2 O15' 1.377(6) . ?
Cl2 O16 1.400(3) . ?
Cl2 O13' 1.401(4) . ?
Cl2 O14 1.434(7) . ?
O14' O14 0.849(17) . ?
O14' O15 1.604(16) . ?
O13' O13 0.76(2) . ?
O13' O14 1.797(15) . ?
O15' O15 0.985(17) . ?
O15' O13 1.669(19) . ?
O20 C38 1.840(18) . ?
